data_4104383
loop_
_publ_author_name
'Taryn D. Forster'
'Heikki M. Tuononen'
'Masood Parvez'
'Roland Roesler'

_publ_section_title
;
 Characterization of \b-B-Agostic Isomers in Zirconocene Amidoborane
 Complexes
;
_journal_name_full 'Journal of the American Chemical Society'
_journal_page_first 6689
_journal_page_last 6691
_journal_paper_doi 10.1021/ja901460y
_journal_volume 131
_journal_year 2009
_chemical_formula_moiety 'C10 H16 B N Zr'
_chemical_formula_sum 'C10 H16 B N Zr'
_chemical_formula_weight 252.27
_chemical_name_systematic
;
 ?
;
_space_group_IT_number 14
_symmetry_cell_setting monoclinic
_symmetry_space_group_name_Hall '-P 2ybc'
_symmetry_space_group_name_H-M 'P 1 21/c 1'
_atom_sites_solution_hydrogens geom
_atom_sites_solution_primary direct
_atom_sites_solution_secondary difmap
_audit_creation_method SHELXL-97
_cell_angle_alpha 90.000(3)
_cell_angle_beta 117.830(3)
_cell_angle_gamma 90.000(2)
_cell_formula_units_Z 4
_cell_length_a 7.9840(5)
_cell_length_b 14.8370(5)
_cell_length_c 10.3050(5)
_cell_measurement_reflns_used 16239
_cell_measurement_temperature 173(2)
_cell_measurement_theta_max 27.58
_cell_measurement_theta_min 2.62
_cell_volume 1079.52(10)
_computing_cell_refinement 'HKL DENZO (Otwinowski & Minor, 1997)'
_computing_data_collection 'COLLECT (Hooft, 1998)'
_computing_data_reduction 'SCALEPACK (Otwinowski & Minor, 1997)'
_computing_molecular_graphics 'ORTEP-3 for Windows (Farrugia, 1997)'
_computing_publication_material 'SHELXL-97 (Sheldrick, 2008)'
_computing_structure_refinement 'SHELXL-97 (Sheldrick, 2008)'
_computing_structure_solution 'SHELXS-97 (Sheldrick, 2008)'
_diffrn_ambient_temperature 173(2)
_diffrn_measured_fraction_theta_full 0.993
_diffrn_measured_fraction_theta_max 0.993
_diffrn_measurement_device_type 'Nonius KappaCCD'
_diffrn_measurement_method ' \w and \f '
_diffrn_radiation_monochromator graphite
_diffrn_radiation_source 'fine-focus sealed tube'
_diffrn_radiation_type MoK\a
_diffrn_radiation_wavelength 0.71073
_diffrn_reflns_av_R_equivalents 0.1289
_diffrn_reflns_av_sigmaI/netI 0.0728
_diffrn_reflns_limit_h_max 10
_diffrn_reflns_limit_h_min -10
_diffrn_reflns_limit_k_max 19
_diffrn_reflns_limit_k_min -19
_diffrn_reflns_limit_l_max 13
_diffrn_reflns_limit_l_min -13
_diffrn_reflns_number 16239
_diffrn_reflns_theta_full 27.58
_diffrn_reflns_theta_max 27.58
_diffrn_reflns_theta_min 2.62
_diffrn_standards_number 0
_exptl_absorpt_coefficient_mu 0.971
_exptl_absorpt_correction_T_max 0.9808
_exptl_absorpt_correction_T_min 0.944
_exptl_absorpt_correction_type multi-scan
_exptl_absorpt_process_details 'SORTAV: (Blessing, 1997)'
_exptl_crystal_colour colorless
_exptl_crystal_density_diffrn 1.552
_exptl_crystal_density_method 'not measured'
_exptl_crystal_description needle
_exptl_crystal_F_000 512
_exptl_crystal_size_max 0.06
_exptl_crystal_size_mid 0.02
_exptl_crystal_size_min 0.02
_refine_diff_density_max 0.636
_refine_diff_density_min -0.648
_refine_diff_density_rms 0.164
_refine_ls_extinction_method none
_refine_ls_goodness_of_fit_ref 1.141
_refine_ls_hydrogen_treatment mixed
_refine_ls_matrix_type full
_refine_ls_number_parameters 182
_refine_ls_number_reflns 2488
_refine_ls_number_restraints 0
_refine_ls_restrained_S_all 1.141
_refine_ls_R_factor_all 0.0819
_refine_ls_R_factor_gt 0.0536
_refine_ls_shift/su_max 0.000
_refine_ls_shift/su_mean 0.000
_refine_ls_structure_factor_coef Fsqd
_refine_ls_weighting_details 'calc w=1/[\s^2^(Fo^2^)+(0.0000P)^2^+2.5237P] where P=(Fo^2^+2Fc^2^)/3'
_refine_ls_weighting_scheme calc
_refine_ls_wR_factor_gt 0.0763
_refine_ls_wR_factor_ref 0.0843
_reflns_number_gt 1851
_reflns_number_total 2488
_reflns_threshold_expression >2sigma(I)
_cod_data_source_file ja901460y_si_003.cif
_cod_data_source_block shelxl
_cod_original_cell_volume 1079.52(9)
_cod_original_sg_symbol_H-M 'P 21/c'
_cod_database_code 4104383

loop_
_symmetry_equiv_pos_as_xyz
'x, y, z'
'-x, y+1/2, -z+1/2'
'-x, -y, -z'
'x, -y-1/2, z-1/2'

loop_
_atom_site_label
_atom_site_type_symbol
_atom_site_fract_x
_atom_site_fract_y
_atom_site_fract_z
_atom_site_U_iso_or_equiv
_atom_site_adp_type
_atom_site_occupancy
_atom_site_symmetry_multiplicity
_atom_site_calc_flag
C1 C 0.3168(7) 0.2210(4) 0.2651(7) 0.0412(14) Uani 1 1 d
C2 C 0.3272(7) 0.1302(4) 0.2956(6) 0.0431(14) Uani 1 1 d
C3 C 0.2701(7) 0.0836(4) 0.1637(7) 0.0384(13) Uani 1 1 d
C4 C 0.2258(6) 0.1465(4) 0.0540(5) 0.0360(12) Uani 1 1 d
C5 C 0.2556(7) 0.2319(4) 0.1172(6) 0.0376(13) Uani 1 1 d
C6 C 0.7233(9) 0.0238(4) 0.3802(7) 0.0473(16) Uani 1 1 d
C7 C 0.8607(8) 0.0908(4) 0.4308(6) 0.0394(13) Uani 1 1 d
C8 C 0.9119(8) 0.1079(4) 0.3217(6) 0.0392(13) Uani 1 1 d
C9 C 0.8087(8) 0.0513(4) 0.2029(7) 0.0445(15) Uani 1 1 d
C10 C 0.6913(9) 0.0007(4) 0.2396(7) 0.0502(18) Uani 1 1 d
B1 B 0.7095(9) 0.3225(4) 0.2207(6) 0.0329(13) Uani 1 1 d
N1 N 0.7161(6) 0.2822(3) 0.3607(5) 0.0270(9) Uani 1 1 d
Zr1 Zr 0.57603(6) 0.15789(3) 0.22096(4) 0.02031(12) Uani 1 1 d
H1 H 0.637(6) 0.264(3) 0.128(5) 0.035(13) Uiso 1 1 d
H2 H 0.851(7) 0.337(3) 0.234(5) 0.050(15) Uiso 1 1 d
H3 H 0.616(6) 0.381(3) 0.175(5) 0.034(13) Uiso 1 1 d
H4 H 0.655(7) 0.309(3) 0.393(5) 0.034(15) Uiso 1 1 d
H5 H 0.826(8) 0.279(4) 0.423(6) 0.054(19) Uiso 1 1 d
H6 H 0.533(6) 0.143(3) 0.043(5) 0.035(13) Uiso 1 1 d
H7 H 0.336(8) 0.260(4) 0.323(6) 0.052(19) Uiso 1 1 d
H8 H 0.365(7) 0.101(3) 0.383(5) 0.038(14) Uiso 1 1 d
H9 H 0.252(6) 0.024(3) 0.148(5) 0.027(13) Uiso 1 1 d
H10 H 0.179(6) 0.134(3) -0.040(5) 0.032(13) Uiso 1 1 d
H11 H 0.241(7) 0.283(3) 0.072(5) 0.041(15) Uiso 1 1 d
H12 H 0.670(9) 0.005(4) 0.430(7) 0.09(3) Uiso 1 1 d
H13 H 0.907(7) 0.116(3) 0.514(5) 0.034(15) Uiso 1 1 d
H14 H 0.997(7) 0.148(4) 0.327(5) 0.049(16) Uiso 1 1 d
H15 H 0.820(9) 0.051(4) 0.122(7) 0.07(2) Uiso 1 1 d
H16 H 0.621(7) -0.035(3) 0.188(5) 0.032(15) Uiso 1 1 d

loop_
_atom_site_aniso_label
_atom_site_aniso_U_11
_atom_site_aniso_U_22
_atom_site_aniso_U_33
_atom_site_aniso_U_23
_atom_site_aniso_U_13
_atom_site_aniso_U_12
C1 0.021(3) 0.059(4) 0.048(4) -0.024(3) 0.020(3) -0.003(3)
C2 0.024(3) 0.078(4) 0.032(3) 0.018(3) 0.017(2) 0.005(3)
C3 0.030(3) 0.030(3) 0.059(4) 0.003(3) 0.024(3) 0.001(2)
C4 0.019(2) 0.059(4) 0.026(3) -0.008(3) 0.007(2) -0.002(2)
C5 0.023(3) 0.034(3) 0.051(4) 0.009(3) 0.014(2) 0.007(2)
C6 0.043(4) 0.041(3) 0.061(4) 0.030(3) 0.026(3) 0.018(3)
C7 0.036(3) 0.044(3) 0.033(3) 0.003(3) 0.012(3) 0.019(2)
C8 0.027(3) 0.041(3) 0.052(4) 0.001(3) 0.020(3) 0.005(2)
C9 0.046(4) 0.050(4) 0.042(3) 0.000(3) 0.024(3) 0.025(3)
C10 0.042(4) 0.026(3) 0.057(4) -0.006(3) 0.002(3) 0.003(3)
B1 0.038(3) 0.028(3) 0.030(3) -0.004(2) 0.013(3) -0.005(2)
N1 0.023(2) 0.032(2) 0.027(2) -0.0071(18) 0.012(2) 0.0010(18)
Zr1 0.0187(2) 0.0238(2) 0.01908(19) 0.0007(2) 0.00936(15) 0.0014(2)

loop_
_atom_type_symbol
_atom_type_description
_atom_type_scat_dispersion_real
_atom_type_scat_dispersion_imag
_atom_type_scat_source
C C 0.0033 0.0016 'International Tables Vol C Tables 4.2.6.8 and 6.1.1.4'
H H 0.0000 0.0000 'International Tables Vol C Tables 4.2.6.8 and 6.1.1.4'
B B 0.0013 0.0007 'International Tables Vol C Tables 4.2.6.8 and 6.1.1.4'
N N 0.0061 0.0033 'International Tables Vol C Tables 4.2.6.8 and 6.1.1.4'
Zr Zr -2.9673 0.5597 'International Tables Vol C Tables 4.2.6.8 and 6.1.1.4'

loop_
_geom_angle_atom_site_label_1
_geom_angle_atom_site_label_2
_geom_angle_atom_site_label_3
_geom_angle
C5 C1 C2 108.6(5)
C5 C1 Zr1 74.8(3)
C2 C1 Zr1 73.0(3)
C5 C1 H7 127(4)
C2 C1 H7 125(4)
Zr1 C1 H7 122(4)
C1 C2 C3 107.7(5)
C1 C2 Zr1 74.9(3)
C3 C2 Zr1 74.0(3)
C1 C2 H8 131(3)
C3 C2 H8 122(3)
Zr1 C2 H8 116(3)
C4 C3 C2 107.7(5)
C4 C3 Zr1 75.1(3)
C2 C3 Zr1 73.2(3)
C4 C3 H9 124(3)
C2 C3 H9 128(3)
Zr1 C3 H9 122(3)
C3 C4 C5 108.0(5)
C3 C4 Zr1 72.9(3)
C5 C4 Zr1 74.1(3)
C3 C4 H10 125(3)
C5 C4 H10 127(3)
Zr1 C4 H10 122(3)
C1 C5 C4 107.8(5)
C1 C5 Zr1 73.4(3)
C4 C5 Zr1 73.8(3)
C1 C5 H11 126(3)
C4 C5 H11 126(3)
Zr1 C5 H11 118(3)
C7 C6 C10 107.2(6)
C7 C6 Zr1 73.9(3)
C10 C6 Zr1 73.2(3)
C7 C6 H12 123(5)
C10 C6 H12 130(5)
Zr1 C6 H12 116(5)
C8 C7 C6 107.8(6)
C8 C7 Zr1 73.7(3)
C6 C7 Zr1 73.8(3)
C8 C7 H13 126(4)
C6 C7 H13 126(3)
Zr1 C7 H13 120(3)
C7 C8 C9 109.0(6)
C7 C8 Zr1 74.0(3)
C9 C8 Zr1 74.5(3)
C7 C8 H14 125(3)
C9 C8 H14 126(3)
Zr1 C8 H14 118(3)
C10 C9 C8 106.6(6)
C10 C9 Zr1 72.7(3)
C8 C9 Zr1 73.1(3)
C10 C9 H15 129(4)
C8 C9 H15 124(4)
Zr1 C9 H15 119(4)
C9 C10 C6 109.4(6)
C9 C10 Zr1 75.1(3)
C6 C10 Zr1 74.4(3)
C9 C10 H16 123(4)
C6 C10 H16 127(4)
Zr1 C10 H16 117(4)
N1 B1 Zr1 58.8(2)
N1 B1 H1 105(2)
Zr1 B1 H1 46(2)
N1 B1 H2 112(3)
Zr1 B1 H2 125(3)
H1 B1 H2 109(3)
N1 B1 H3 115(2)
Zr1 B1 H3 122(2)
H1 B1 H3 104(3)
H2 B1 H3 111(3)
B1 N1 Zr1 86.0(3)
B1 N1 H4 115(3)
Zr1 N1 H4 116(3)
B1 N1 H5 108(4)
Zr1 N1 H5 119(4)
H4 N1 H5 110(5)
N1 Zr1 C2 99.53(18)
N1 Zr1 C10 130.93(18)
C2 Zr1 C10 98.2(2)
N1 Zr1 C3 130.15(18)
C2 Zr1 C3 32.72(18)
C10 Zr1 C3 83.6(2)
N1 Zr1 C8 82.13(18)
C2 Zr1 C8 133.16(19)
C10 Zr1 C8 53.2(2)
C3 Zr1 C8 135.50(18)
N1 Zr1 C6 106.71(19)
C2 Zr1 C6 82.2(2)
C10 Zr1 C6 32.4(2)
C3 Zr1 C6 84.9(2)
C8 Zr1 C6 53.5(2)
N1 Zr1 C7 78.25(17)
C2 Zr1 C7 101.70(19)
C10 Zr1 C7 53.4(2)
C3 Zr1 C7 115.14(19)
C8 Zr1 C7 32.27(18)
C6 Zr1 C7 32.31(19)
N1 Zr1 C1 77.65(18)
C2 Zr1 C1 32.12(19)
C10 Zr1 C1 130.3(2)
C3 Zr1 C1 53.42(18)
C8 Zr1 C1 148.94(19)
C6 Zr1 C1 110.8(2)
C7 Zr1 C1 119.2(2)
N1 Zr1 C9 113.17(19)
C2 Zr1 C9 130.3(2)
C10 Zr1 C9 32.2(2)
C3 Zr1 C9 112.5(2)
C8 Zr1 C9 32.31(18)
C6 Zr1 C9 53.8(2)
C7 Zr1 C9 53.70(19)
C1 Zr1 C9 162.4(2)
N1 Zr1 C4 123.12(17)
C2 Zr1 C4 53.41(17)
C10 Zr1 C4 104.1(2)
C3 Zr1 C4 32.00(17)
C8 Zr1 C4 154.36(18)
C6 Zr1 C4 115.4(2)
C7 Zr1 C4 146.9(2)
C1 Zr1 C4 53.02(17)
C9 Zr1 C4 122.15(19)
N1 Zr1 C5 90.97(17)
C2 Zr1 C5 53.19(19)
C10 Zr1 C5 135.2(2)
C3 Zr1 C5 53.25(17)
C8 Zr1 C5 171.25(19)
C6 Zr1 C5 134.4(2)
C7 Zr1 C5 151.00(19)
C1 Zr1 C5 31.82(18)
C9 Zr1 C5 152.01(19)
C4 Zr1 C5 32.15(17)
N1 Zr1 B1 35.19(16)
C2 Zr1 B1 122.1(2)
C10 Zr1 B1 136.7(2)
C3 Zr1 B1 139.02(19)
C8 Zr1 B1 85.4(2)
C6 Zr1 B1 131.7(2)
C7 Zr1 B1 99.4(2)
C1 Zr1 B1 91.3(2)
C9 Zr1 B1 105.5(2)
C4 Zr1 B1 112.25(19)
C5 Zr1 B1 85.85(19)
N1 Zr1 H1 60.9(13)
C2 Zr1 H1 133.1(13)
C10 Zr1 H1 127.4(13)
C3 Zr1 H1 131.4(12)
C8 Zr1 H1 88.8(12)
C6 Zr1 H1 142.2(12)
C7 Zr1 H1 113.4(12)
C1 Zr1 H1 101.4(13)
C9 Zr1 H1 96.0(13)
C4 Zr1 H1 99.5(12)
C5 Zr1 H1 83.2(12)
B1 Zr1 H1 25.7(13)
N1 Zr1 H6 125.1(14)
C2 Zr1 H6 121.3(15)
C10 Zr1 H6 80.9(14)
C3 Zr1 H6 90.2(15)
C8 Zr1 H6 92.7(14)
C6 Zr1 H6 113.3(14)
C7 Zr1 H6 121.4(14)
C1 Zr1 H6 118.3(14)
C9 Zr1 H6 67.9(14)
C4 Zr1 H6 69.8(15)
C5 Zr1 H6 86.9(14)
B1 Zr1 H6 90.0(14)
H1 Zr1 H6 64.4(19)

loop_
_geom_bond_atom_site_label_1
_geom_bond_atom_site_label_2
_geom_bond_distance
C1 C5 1.376(8)
C1 C2 1.377(8)
C1 Zr1 2.500(5)
C1 H7 0.79(5)
C2 C3 1.398(8)
C2 Zr1 2.477(5)
C2 H8 0.92(5)
C3 C4 1.378(7)
C3 Zr1 2.487(5)
C3 H9 0.90(4)
C4 C5 1.393(7)
C4 Zr1 2.513(4)
C4 H10 0.88(5)
C5 Zr1 2.517(5)
C5 H11 0.87(5)
C6 C7 1.390(8)
C6 C10 1.391(9)
C6 Zr1 2.497(5)
C6 H12 0.85(7)
C7 C8 1.387(8)
C7 Zr1 2.498(5)
C7 H13 0.85(5)
C8 C9 1.393(8)
C8 Zr1 2.494(5)
C8 H14 0.89(5)
C9 C10 1.386(9)
C9 Zr1 2.512(5)
C9 H15 0.88(6)
C10 Zr1 2.482(5)
C10 H16 0.77(5)
B1 N1 1.539(7)
B1 Zr1 2.665(5)
B1 H1 1.22(4)
B1 H2 1.09(5)
B1 H3 1.10(4)
N1 Zr1 2.286(4)
N1 H4 0.81(5)
N1 H5 0.81(6)
Zr1 H1 2.02(4)
Zr1 H6 1.71(4)

loop_
_geom_torsion_atom_site_label_1
_geom_torsion_atom_site_label_2
_geom_torsion_atom_site_label_3
_geom_torsion_atom_site_label_4
_geom_torsion
C5 C1 C2 C3 -0.4(6)
Zr1 C1 C2 C3 -67.3(4)
C5 C1 C2 Zr1 66.9(4)
C1 C2 C3 C4 0.1(6)
Zr1 C2 C3 C4 -67.7(4)
C1 C2 C3 Zr1 67.9(4)
C2 C3 C4 C5 0.2(6)
Zr1 C3 C4 C5 -66.3(3)
C2 C3 C4 Zr1 66.5(4)
C2 C1 C5 C4 0.5(6)
Zr1 C1 C5 C4 66.3(4)
C2 C1 C5 Zr1 -65.7(4)
C3 C4 C5 C1 -0.4(6)
Zr1 C4 C5 C1 -66.0(4)
C3 C4 C5 Zr1 65.6(3)
C10 C6 C7 C8 -0.2(6)
Zr1 C6 C7 C8 -66.4(4)
C10 C6 C7 Zr1 66.1(4)
C6 C7 C8 C9 -0.5(6)
Zr1 C7 C8 C9 -67.0(4)
C6 C7 C8 Zr1 66.4(4)
C7 C8 C9 C10 1.1(6)
Zr1 C8 C9 C10 -65.5(4)
C7 C8 C9 Zr1 66.6(4)
C8 C9 C10 C6 -1.2(6)
Zr1 C9 C10 C6 -67.1(4)
C8 C9 C10 Zr1 65.8(4)
C7 C6 C10 C9 0.9(6)
Zr1 C6 C10 C9 67.5(4)
C7 C6 C10 Zr1 -66.6(4)
B1 N1 Zr1 C2 -134.2(3)
B1 N1 Zr1 C10 116.2(4)
B1 N1 Zr1 C3 -121.2(3)
B1 N1 Zr1 C8 93.2(3)
B1 N1 Zr1 C6 141.2(3)
B1 N1 Zr1 C7 125.7(3)
B1 N1 Zr1 C1 -110.5(3)
B1 N1 Zr1 C9 84.1(3)
B1 N1 Zr1 C4 -81.9(3)
B1 N1 Zr1 C5 -81.4(3)
C1 C2 Zr1 N1 47.5(4)
C3 C2 Zr1 N1 161.4(3)
C1 C2 Zr1 C10 -178.4(4)
C3 C2 Zr1 C10 -64.5(3)
C1 C2 Zr1 C3 -113.9(5)
C1 C2 Zr1 C8 135.6(3)
C3 C2 Zr1 C8 -110.4(4)
C1 C2 Zr1 C6 153.3(4)
C3 C2 Zr1 C6 -92.8(4)
C1 C2 Zr1 C7 127.4(4)
C3 C2 Zr1 C7 -118.7(3)
C3 C2 Zr1 C1 113.9(5)
C1 C2 Zr1 C9 179.3(3)
C3 C2 Zr1 C9 -66.8(4)
C1 C2 Zr1 C4 -76.9(4)
C3 C2 Zr1 C4 37.0(3)
C1 C2 Zr1 C5 -36.5(3)
C3 C2 Zr1 C5 77.4(3)
C1 C2 Zr1 B1 18.3(4)
C3 C2 Zr1 B1 132.2(3)
C9 C10 Zr1 N1 -66.5(4)
C6 C10 Zr1 N1 49.1(5)
C9 C10 Zr1 C2 -176.7(4)
C6 C10 Zr1 C2 -61.1(4)
C9 C10 Zr1 C3 153.9(4)
C6 C10 Zr1 C3 -90.5(4)
C9 C10 Zr1 C8 -37.6(3)
C6 C10 Zr1 C8 78.0(4)
C9 C10 Zr1 C6 -115.6(6)
C9 C10 Zr1 C7 -78.2(4)
C6 C10 Zr1 C7 37.4(4)
C9 C10 Zr1 C1 -177.8(3)
C6 C10 Zr1 C1 -62.2(5)
C6 C10 Zr1 C9 115.6(6)
C9 C10 Zr1 C4 129.1(4)
C6 C10 Zr1 C4 -115.4(4)
C9 C10 Zr1 C5 138.9(4)
C6 C10 Zr1 C5 -105.6(4)
C9 C10 Zr1 B1 -17.5(5)
C6 C10 Zr1 B1 98.0(5)
C4 C3 Zr1 N1 89.9(4)
C2 C3 Zr1 N1 -24.2(4)
C4 C3 Zr1 C2 114.2(5)
C4 C3 Zr1 C10 -129.8(4)
C2 C3 Zr1 C10 116.0(4)
C4 C3 Zr1 C8 -143.0(3)
C2 C3 Zr1 C8 102.8(4)
C4 C3 Zr1 C6 -162.4(4)
C2 C3 Zr1 C6 83.4(4)
C4 C3 Zr1 C7 -174.2(3)
C2 C3 Zr1 C7 71.6(4)
C4 C3 Zr1 C1 76.9(4)
C2 C3 Zr1 C1 -37.2(3)
C4 C3 Zr1 C9 -115.1(3)
C2 C3 Zr1 C9 130.7(3)
C2 C3 Zr1 C4 -114.2(5)
C4 C3 Zr1 C5 37.0(3)
C2 C3 Zr1 C5 -77.2(4)
C4 C3 Zr1 B1 41.2(5)
C2 C3 Zr1 B1 -73.0(4)
C7 C8 Zr1 N1 80.4(3)
C9 C8 Zr1 N1 -164.1(4)
C7 C8 Zr1 C2 -15.3(5)
C9 C8 Zr1 C2 100.2(4)
C7 C8 Zr1 C10 -78.0(4)
C9 C8 Zr1 C10 37.5(4)
C7 C8 Zr1 C3 -61.5(4)
C9 C8 Zr1 C3 53.9(5)
C7 C8 Zr1 C6 -37.2(3)
C9 C8 Zr1 C6 78.3(4)
C9 C8 Zr1 C7 115.5(5)
C7 C8 Zr1 C1 30.8(6)
C9 C8 Zr1 C1 146.3(4)
C7 C8 Zr1 C9 -115.5(5)
C7 C8 Zr1 C4 -109.0(5)
C9 C8 Zr1 C4 6.4(6)
C7 C8 Zr1 C5 118.6(12)
C9 C8 Zr1 C5 -125.9(12)
C7 C8 Zr1 B1 115.7(4)
C9 C8 Zr1 B1 -128.9(4)
C7 C6 Zr1 N1 -29.2(4)
C10 C6 Zr1 N1 -143.4(4)
C7 C6 Zr1 C2 -126.9(4)
C10 C6 Zr1 C2 118.9(4)
C7 C6 Zr1 C10 114.2(6)
C7 C6 Zr1 C3 -159.7(4)
C10 C6 Zr1 C3 86.1(4)
C7 C6 Zr1 C8 37.1(3)
C10 C6 Zr1 C8 -77.0(4)
C10 C6 Zr1 C7 -114.2(6)
C7 C6 Zr1 C1 -112.1(4)
C10 C6 Zr1 C1 133.8(4)
C7 C6 Zr1 C9 77.6(4)
C10 C6 Zr1 C9 -36.6(4)
C7 C6 Zr1 C4 -169.9(3)
C10 C6 Zr1 C4 75.9(4)
C7 C6 Zr1 C5 -137.9(3)
C10 C6 Zr1 C5 108.0(4)
C7 C6 Zr1 B1 -0.3(5)
C10 C6 Zr1 B1 -114.5(4)
C8 C7 Zr1 N1 -93.9(4)
C6 C7 Zr1 N1 151.5(4)
C8 C7 Zr1 C2 168.7(3)
C6 C7 Zr1 C2 54.0(4)
C8 C7 Zr1 C10 77.1(4)
C6 C7 Zr1 C10 -37.6(4)
C8 C7 Zr1 C3 137.1(3)
C6 C7 Zr1 C3 22.4(4)
C6 C7 Zr1 C8 -114.7(5)
C8 C7 Zr1 C6 114.7(5)
C8 C7 Zr1 C1 -162.4(3)
C6 C7 Zr1 C1 83.0(4)
C8 C7 Zr1 C9 36.8(3)
C6 C7 Zr1 C9 -77.9(4)
C8 C7 Zr1 C4 131.5(4)
C6 C7 Zr1 C4 16.8(6)
C8 C7 Zr1 C5 -164.0(4)
C6 C7 Zr1 C5 81.3(5)
C8 C7 Zr1 B1 -65.6(4)
C6 C7 Zr1 B1 179.8(4)
C5 C1 Zr1 N1 112.7(4)
C2 C1 Zr1 N1 -131.9(4)
C5 C1 Zr1 C2 -115.4(5)
C5 C1 Zr1 C10 -113.4(4)
C2 C1 Zr1 C10 2.0(5)
C5 C1 Zr1 C3 -77.5(4)
C2 C1 Zr1 C3 38.0(3)
C5 C1 Zr1 C8 163.2(4)
C2 C1 Zr1 C8 -81.3(5)
C5 C1 Zr1 C6 -143.9(4)
C2 C1 Zr1 C6 -28.5(4)
C5 C1 Zr1 C7 -178.5(3)
C2 C1 Zr1 C7 -63.1(4)
C5 C1 Zr1 C9 -117.3(6)
C2 C1 Zr1 C9 -1.9(8)
C5 C1 Zr1 C4 -37.2(3)
C2 C1 Zr1 C4 78.2(4)
C2 C1 Zr1 C5 115.4(5)
C5 C1 Zr1 B1 80.0(3)
C2 C1 Zr1 B1 -164.6(4)
C10 C9 Zr1 N1 131.1(4)
C8 C9 Zr1 N1 17.2(4)
C10 C9 Zr1 C2 4.3(5)
C8 C9 Zr1 C2 -109.7(4)
C8 C9 Zr1 C10 -114.0(6)
C10 C9 Zr1 C3 -28.2(4)
C8 C9 Zr1 C3 -142.2(4)
C10 C9 Zr1 C8 114.0(6)
C10 C9 Zr1 C6 36.9(4)
C8 C9 Zr1 C6 -77.1(4)
C10 C9 Zr1 C7 77.2(4)
C8 C9 Zr1 C7 -36.7(3)
C10 C9 Zr1 C1 5.6(8)
C8 C9 Zr1 C1 -108.4(7)
C10 C9 Zr1 C4 -62.8(4)
C8 C9 Zr1 C4 -176.7(3)
C10 C9 Zr1 C5 -81.3(6)
C8 C9 Zr1 C5 164.8(4)
C10 C9 Zr1 B1 167.6(3)
C8 C9 Zr1 B1 53.6(4)
C3 C4 Zr1 N1 -114.1(3)
C5 C4 Zr1 N1 1.0(4)
C3 C4 Zr1 C2 -37.9(3)
C5 C4 Zr1 C2 77.2(4)
C3 C4 Zr1 C10 51.9(4)
C5 C4 Zr1 C10 167.0(4)
C5 C4 Zr1 C3 115.1(5)
C3 C4 Zr1 C8 77.1(5)
C5 C4 Zr1 C8 -167.8(4)
C3 C4 Zr1 C6 19.4(4)
C5 C4 Zr1 C6 134.6(4)
C3 C4 Zr1 C7 9.6(5)
C5 C4 Zr1 C7 124.7(4)
C3 C4 Zr1 C1 -78.3(4)
C5 C4 Zr1 C1 36.8(3)
C3 C4 Zr1 C9 81.1(4)
C5 C4 Zr1 C9 -163.8(3)
C3 C4 Zr1 C5 -115.1(5)
C3 C4 Zr1 B1 -152.2(3)
C5 C4 Zr1 B1 -37.1(4)
C1 C5 Zr1 N1 -64.3(4)
C4 C5 Zr1 N1 -179.2(3)
C1 C5 Zr1 C2 36.9(3)
C4 C5 Zr1 C2 -78.0(4)
C1 C5 Zr1 C10 96.8(4)
C4 C5 Zr1 C10 -18.0(5)
C1 C5 Zr1 C3 78.0(4)
C4 C5 Zr1 C3 -36.8(3)
C1 C5 Zr1 C8 -102.1(13)
C4 C5 Zr1 C8 143.1(12)
C1 C5 Zr1 C6 50.5(5)
C4 C5 Zr1 C6 -64.4(4)
C1 C5 Zr1 C7 2.7(6)
C4 C5 Zr1 C7 -112.1(4)
C4 C5 Zr1 C1 -114.8(5)
C1 C5 Zr1 C9 145.2(4)
C4 C5 Zr1 C9 30.3(6)
C1 C5 Zr1 C4 114.8(5)
C1 C5 Zr1 B1 -99.2(4)
C4 C5 Zr1 B1 146.0(3)
N1 B1 Zr1 C2 56.6(4)
N1 B1 Zr1 C10 -98.8(4)
N1 B1 Zr1 C3 94.2(4)
N1 B1 Zr1 C8 -82.8(3)
N1 B1 Zr1 C6 -53.5(4)
N1 B1 Zr1 C7 -53.7(3)
N1 B1 Zr1 C1 66.2(3)
N1 B1 Zr1 C9 -108.4(3)
N1 B1 Zr1 C4 116.4(3)
N1 B1 Zr1 C5 97.6(3)
